data_4022479
loop_
_publ_author_name
'Xingang Zhang'
'Hairong Xia'
'XiCheng Dong'
'Jing Jin'
'Wei-Dong Meng'
'Feng-Ling Qing'

_publ_section_title
;
 3-Deoxy-3,3-difluoro-D-arabinofuranose: First Stereoselective
 Synthesis and Application in Preparation of
 gem-Difluorinated Sugar Nucleosides
;
_journal_name_full 'Journal of Organic Chemistry'
_journal_page_first 9026
_journal_page_last 9033
_journal_paper_doi 10.1021/jo034512i
_journal_volume 68
_journal_year 2003
_chemical_formula_sum 'C19 H18 F2 O3 S'
_chemical_formula_weight 364.39
_chemical_name_systematic
;
  ?
;
_space_group_IT_number 4
_symmetry_cell_setting monoclinic
_symmetry_space_group_name_Hall 'P 2yb'
_symmetry_space_group_name_H-M 'P 1 21 1'
_atom_sites_solution_hydrogens geom
_atom_sites_solution_primary direct
_atom_sites_solution_secondary difmap
_audit_creation_method SHELXL-97
_cell_angle_alpha 90.00
_cell_angle_beta 112.583(13)
_cell_angle_gamma 90.00
_cell_formula_units_Z 2
_cell_length_a 12.253(8)
_cell_length_b 5.482(4)
_cell_length_c 14.256(12)
_cell_measurement_reflns_used 2313
_cell_measurement_temperature 293(2)
_cell_measurement_theta_max 44.767
_cell_measurement_theta_min 5.846
_cell_volume 884.1(11)
_computing_cell_refinement 'Bruker SMART'
_computing_data_collection 'Bruker SMART'
_computing_data_reduction 'Bruker SHELXTL'
_computing_molecular_graphics 'Bruker SHELXTL'
_computing_publication_material 'Bruker SHELXTL'
_computing_structure_refinement 'SHELXL-97 (Sheldrick, 1997)'
_computing_structure_solution 'SHELXS-97 (Sheldrick, 1990)'
_diffrn_ambient_temperature 293(2)
_diffrn_measured_fraction_theta_full 0.800
_diffrn_measured_fraction_theta_max 0.800
_diffrn_measurement_device_type 'CCD area detector'
_diffrn_measurement_method 'phi and omega scans'
_diffrn_radiation_monochromator graphite
_diffrn_radiation_source 'fine-focus sealed tube'
_diffrn_radiation_type MoK\a
_diffrn_radiation_wavelength 0.71073
_diffrn_reflns_av_R_equivalents 0.0033
_diffrn_reflns_av_sigmaI/netI 0.0247
_diffrn_reflns_limit_h_max 15
_diffrn_reflns_limit_h_min -11
_diffrn_reflns_limit_k_max 7
_diffrn_reflns_limit_k_min -7
_diffrn_reflns_limit_l_max 4
_diffrn_reflns_limit_l_min -18
_diffrn_reflns_number 7716
_diffrn_reflns_theta_full 28.32
_diffrn_reflns_theta_max 28.32
_diffrn_reflns_theta_min 1.87
_exptl_absorpt_coefficient_mu 0.218
_exptl_absorpt_correction_T_max 1.0000
_exptl_absorpt_correction_T_min 0.8491
_exptl_absorpt_correction_type sadabs
_exptl_crystal_colour colourless
_exptl_crystal_density_diffrn 1.369
_exptl_crystal_density_method 'not measured'
_exptl_crystal_F_000 380
_refine_diff_density_max 0.180
_refine_diff_density_min -0.165
_refine_diff_density_rms 0.036
_refine_ls_abs_structure_details 'Flack H D (1983), Acta Cryst. A39, 876-881'
_refine_ls_abs_structure_Flack -0.16(12)
_refine_ls_extinction_method none
_refine_ls_goodness_of_fit_ref 0.952
_refine_ls_hydrogen_treatment mixed
_refine_ls_matrix_type full
_refine_ls_number_parameters 298
_refine_ls_number_reflns 2513
_refine_ls_number_restraints 1
_refine_ls_restrained_S_all 0.952
_refine_ls_R_factor_all 0.0639
_refine_ls_R_factor_gt 0.0458
_refine_ls_shift/su_max 0.001
_refine_ls_shift/su_mean 0.000
_refine_ls_structure_factor_coef Fsqd
_refine_ls_weighting_details 'calc w=1/[\s^2^(Fo^2^)+(0.0813P)^2^+0.0000P] where P=(Fo^2^+2Fc^2^)/3'
_refine_ls_weighting_scheme calc
_refine_ls_wR_factor_gt 0.1120
_refine_ls_wR_factor_ref 0.1207
_reflns_number_gt 1773
_reflns_number_total 2513
_reflns_threshold_expression >2sigma(I)
_cod_data_source_file jo034512isi20030422_041143.cif
_cod_data_source_block cd2221
_cod_depositor_comments
;
The following automatic conversions were performed:
'_symmetry_cell_setting' value 'Monoclinic' changed to 'monoclinic'
according to '/home/saulius/struct/CIF-dictionaries/cif_core.dic'
dictionary named 'cif_core.dic' version 2.4.1 from 2010-06-29.

Automatic conversion script
Id: cif_fix_enum 1527 2010-12-29 10:47:43Z saulius 
;
_cod_original_sg_symbol_H-M 'P 21'
_cod_database_code 4022479

loop_
_symmetry_equiv_pos_as_xyz
'x, y, z'
'-x, y+1/2, -z'

loop_
_atom_site_label
_atom_site_type_symbol
_atom_site_fract_x
_atom_site_fract_y
_atom_site_fract_z
_atom_site_U_iso_or_equiv
_atom_site_adp_type
_atom_site_occupancy
_atom_site_symmetry_multiplicity
_atom_site_calc_flag
S S 0.87779(10) 0.7983(2) 0.51370(7) 0.0873(4) Uani 1 1 d
F1 F 0.7128(2) 1.1291(4) 0.59022(15) 0.0850(7) Uani 1 1 d
F2 F 0.5711(2) 0.8675(5) 0.52955(16) 0.0878(7) Uani 1 1 d
O1 O 0.6109(3) 0.8253(5) 0.35224(17) 0.0869(8) Uani 1 1 d
O2 O 0.8987(2) 0.5010(5) 0.69870(15) 0.0701(7) Uani 1 1 d
O3 O 0.8968(3) 0.4799(6) 0.85350(18) 0.0921(9) Uani 1 1 d
C1 C 0.7639(4) 0.7286(7) 0.5624(2) 0.0656(10) Uani 1 1 d
C2 C 0.6761(4) 0.9329(6) 0.5269(3) 0.0686(10) Uani 1 1 d
C3 C 0.6669(4) 1.0140(8) 0.4221(3) 0.0801(12) Uani 1 1 d
C4 C 0.7919(5) 1.0427(10) 0.4315(3) 0.0895(14) Uani 1 1 d
C5 C 0.8141(4) 0.6951(8) 0.6762(3) 0.0706(11) Uani 1 1 d
C6 C 0.9364(4) 0.4086(7) 0.7937(2) 0.0676(10) Uani 1 1 d
C7 C 1.0234(3) 0.2138(6) 0.8109(2) 0.0627(9) Uani 1 1 d
C8 C 1.0553(4) 0.0758(9) 0.8994(3) 0.0788(12) Uani 1 1 d
C9 C 1.1329(5) -0.1095(11) 0.9175(4) 0.0943(14) Uani 1 1 d
C10 C 1.1827(5) -0.1621(11) 0.8492(4) 0.0992(15) Uani 1 1 d
C11 C 1.1531(6) -0.0232(11) 0.7612(4) 0.1010(16) Uani 1 1 d
C12 C 1.0745(4) 0.1590(9) 0.7424(3) 0.0787(12) Uani 1 1 d
C13 C 0.4920(6) 0.8737(12) 0.2868(4) 0.1087(18) Uani 1 1 d
C14 C 0.4529(5) 0.6756(8) 0.2083(3) 0.0794(12) Uani 1 1 d
C15 C 0.5193(6) 0.5990(11) 0.1575(4) 0.1008(16) Uani 1 1 d
C16 C 0.4790(5) 0.4217(11) 0.0835(4) 0.1075(19) Uani 1 1 d
C17 C 0.3729(5) 0.3176(12) 0.0617(3) 0.0969(15) Uani 1 1 d
C18 C 0.3025(5) 0.3930(11) 0.1111(4) 0.0952(15) Uani 1 1 d
C19 C 0.3446(5) 0.5697(11) 0.1844(4) 0.0958(17) Uani 1 1 d
H1 H 0.731(3) 0.570(7) 0.537(2) 0.056(9) Uiso 1 1 d
H2 H 0.617(4) 1.168(10) 0.402(3) 0.097(13) Uiso 1 1 d
H3 H 0.790(6) 1.017(15) 0.361(5) 0.18(3) Uiso 1 1 d
H4 H 0.820(4) 1.201(10) 0.460(3) 0.100(14) Uiso 1 1 d
H5 H 0.750(3) 0.654(8) 0.694(3) 0.078(11) Uiso 1 1 d
H6 H 0.860(4) 0.834(9) 0.708(3) 0.084(12) Uiso 1 1 d
H7 H 1.016(3) 0.118(8) 0.946(3) 0.083(11) Uiso 1 1 d
H8 H 1.147(4) -0.227(11) 0.967(4) 0.114(16) Uiso 1 1 d
H9 H 1.242(4) -0.274(8) 0.864(3) 0.083(13) Uiso 1 1 d
H10 H 1.194(4) -0.059(10) 0.725(4) 0.103(16) Uiso 1 1 d
H11 H 1.056(3) 0.291(9) 0.689(3) 0.082(11) Uiso 1 1 d
H12 H 0.424(6) 0.930(14) 0.320(5) 0.16(2) Uiso 1 1 d
H13 H 0.538(6) 0.957(14) 0.259(6) 0.16(3) Uiso 1 1 d
H14 H 0.592(4) 0.645(9) 0.175(3) 0.082(14) Uiso 1 1 d
H15 H 0.529(4) 0.382(12) 0.057(3) 0.127(19) Uiso 1 1 d
H16 H 0.340(4) 0.201(10) 0.011(3) 0.106(16) Uiso 1 1 d
H17 H 0.229(5) 0.311(11) 0.093(3) 0.118(18) Uiso 1 1 d
H18 H 0.291(4) 0.611(11) 0.205(3) 0.111(17) Uiso 1 1 d

loop_
_atom_site_aniso_label
_atom_site_aniso_U_11
_atom_site_aniso_U_22
_atom_site_aniso_U_33
_atom_site_aniso_U_23
_atom_site_aniso_U_13
_atom_site_aniso_U_12
S 0.0929(8) 0.1097(9) 0.0651(5) 0.0022(6) 0.0369(5) -0.0032(7)
F1 0.130(2) 0.0554(11) 0.0745(12) -0.0142(10) 0.0447(13) -0.0095(13)
F2 0.0901(16) 0.0877(16) 0.0897(14) 0.0004(13) 0.0392(13) -0.0056(15)
O1 0.108(2) 0.0711(17) 0.0594(13) -0.0025(14) 0.0077(14) 0.0094(18)
O2 0.0875(18) 0.0761(16) 0.0445(11) -0.0005(11) 0.0228(12) -0.0017(15)
O3 0.107(2) 0.121(2) 0.0615(14) 0.0036(16) 0.0469(15) 0.008(2)
C1 0.087(3) 0.056(2) 0.0509(17) -0.0079(15) 0.0226(18) -0.016(2)
C2 0.096(3) 0.051(2) 0.063(2) -0.0081(16) 0.034(2) -0.015(2)
C3 0.117(4) 0.056(2) 0.064(2) 0.0049(18) 0.031(2) 0.007(3)
C4 0.117(4) 0.081(3) 0.084(3) -0.005(2) 0.054(3) -0.024(3)
C5 0.094(3) 0.063(2) 0.058(2) -0.0098(18) 0.033(2) -0.016(2)
C6 0.077(3) 0.077(3) 0.0491(17) -0.0062(16) 0.0255(18) -0.022(2)
C7 0.074(2) 0.066(2) 0.0456(16) -0.0081(15) 0.0191(16) -0.020(2)
C8 0.081(3) 0.096(4) 0.055(2) 0.004(2) 0.021(2) -0.014(3)
C9 0.104(4) 0.092(4) 0.076(3) 0.006(3) 0.022(3) -0.007(3)
C10 0.094(4) 0.085(3) 0.093(3) -0.010(3) 0.007(3) 0.008(3)
C11 0.130(5) 0.100(4) 0.073(3) -0.024(3) 0.040(3) 0.000(4)
C12 0.099(3) 0.080(3) 0.060(2) -0.013(2) 0.034(2) -0.009(3)
C13 0.102(4) 0.116(5) 0.088(3) -0.024(3) 0.013(3) 0.015(4)
C14 0.089(3) 0.085(3) 0.0528(19) 0.0020(19) 0.015(2) 0.008(3)
C15 0.094(4) 0.120(4) 0.090(3) -0.021(3) 0.038(3) -0.031(3)
C16 0.105(4) 0.140(5) 0.094(3) -0.029(3) 0.055(3) -0.026(4)
C17 0.095(4) 0.120(4) 0.071(2) -0.010(3) 0.027(3) -0.022(4)
C18 0.079(3) 0.120(4) 0.080(3) 0.012(3) 0.023(2) -0.013(3)
C19 0.087(4) 0.128(5) 0.074(3) 0.011(3) 0.033(3) 0.028(4)

loop_
_atom_type_symbol
_atom_type_description
_atom_type_scat_dispersion_real
_atom_type_scat_dispersion_imag
_atom_type_scat_source
C C 0.0033 0.0016 'International Tables Vol C Tables 4.2.6.8 and 6.1.1.4'
H H 0.0000 0.0000 'International Tables Vol C Tables 4.2.6.8 and 6.1.1.4'
O O 0.0106 0.0060 'International Tables Vol C Tables 4.2.6.8 and 6.1.1.4'
F F 0.0171 0.0103 'International Tables Vol C Tables 4.2.6.8 and 6.1.1.4'
S S 0.1246 0.1234 'International Tables Vol C Tables 4.2.6.8 and 6.1.1.4'

loop_
_geom_angle_atom_site_label_1
_geom_angle_atom_site_label_2
_geom_angle_atom_site_label_3
_geom_angle
C1 S C4 93.5(2)
C3 O1 C13 115.0(4)
C3 O1 H13 104(3)
C13 O1 H13 37(2)
C6 O2 C5 116.3(3)
C2 C1 C5 113.4(3)
C2 C1 S 105.6(2)
C5 C1 S 112.3(3)
C2 C1 H1 114(2)
C5 C1 H1 103.7(18)
S C1 H1 108.1(17)
F2 C2 F1 105.4(3)
F2 C2 C1 111.1(3)
F1 C2 C1 110.8(3)
F2 C2 C3 113.1(3)
F1 C2 C3 107.5(3)
C1 C2 C3 108.9(3)
O1 C3 C4 110.0(4)
O1 C3 C2 108.1(3)
C4 C3 C2 104.8(4)
O1 C3 H2 109(3)
C4 C3 H2 115(3)
C2 C3 H2 109(2)
C3 C4 S 107.4(3)
C3 C4 H3 106(4)
S C4 H3 109(4)
C3 C4 H4 108(3)
S C4 H4 112(3)
H3 C4 H4 115(5)
O2 C5 C1 107.0(3)
O2 C5 H5 111(3)
C1 C5 H5 107(2)
O2 C5 H6 104(3)
C1 C5 H6 110(2)
H5 C5 H6 118(3)
O3 C6 O2 121.0(4)
O3 C6 C7 126.0(3)
O2 C6 C7 112.9(3)
C12 C7 C8 118.5(4)
C12 C7 C6 122.7(3)
C8 C7 C6 118.9(3)
C9 C8 C7 121.1(4)
C9 C8 H7 122(3)
C7 C8 H7 116(3)
C8 C9 C10 119.9(5)
C8 C9 H8 126(3)
C10 C9 H8 113(3)
C9 C10 C11 119.6(6)
C9 C10 H9 121(3)
C11 C10 H9 119(3)
C12 C11 C10 120.5(5)
C12 C11 H10 125(3)
C10 C11 H10 114(3)
C11 C12 C7 120.4(4)
C11 C12 H11 128(2)
C7 C12 H11 111(2)
O1 C13 C14 107.9(4)
O1 C13 H12 120(3)
C14 C13 H12 115(4)
O1 C13 H13 75(5)
C14 C13 H13 96(5)
H12 C13 H13 135(7)
C15 C14 C19 117.5(4)
C15 C14 C13 122.8(5)
C19 C14 C13 119.6(5)
C14 C15 C16 121.2(6)
C14 C15 H14 121(3)
C16 C15 H14 117(3)
C17 C16 C15 120.5(5)
C17 C16 H15 125(4)
C15 C16 H15 114(4)
C16 C17 C18 119.8(5)
C16 C17 H16 124(3)
C18 C17 H16 116(3)
C17 C18 C19 118.6(5)
C17 C18 H17 116(3)
C19 C18 H17 125(3)
C14 C19 C18 122.4(5)
C14 C19 H18 127(4)
C18 C19 H18 110(4)

loop_
_geom_bond_atom_site_label_1
_geom_bond_atom_site_label_2
_geom_bond_distance
S C1 1.822(4)
S C4 1.824(5)
F1 C2 1.365(4)
F2 C2 1.350(5)
O1 C3 1.417(5)
O1 C13 1.422(6)
O1 H13 1.47(7)
O2 C6 1.351(4)
O2 C5 1.433(5)
O3 C6 1.197(4)
C1 C2 1.500(6)
C1 C5 1.509(5)
C1 H1 0.97(4)
C2 C3 1.521(5)
C3 C4 1.495(7)
C3 H2 1.02(5)
C4 H3 1.01(7)
C4 H4 0.97(5)
C5 H5 0.94(4)
C5 H6 0.96(5)
C6 C7 1.461(5)
C7 C12 1.381(5)
C7 C8 1.392(5)
C8 C9 1.347(7)
C8 H7 0.99(4)
C9 C10 1.365(7)
C9 H8 0.92(6)
C10 C11 1.390(8)
C10 H9 0.91(4)
C11 C12 1.341(7)
C11 H10 0.87(5)
C12 H11 1.01(4)
C13 C14 1.500(7)
C13 H12 1.15(6)
C13 H13 0.92(6)
C14 C15 1.348(7)
C14 C19 1.366(7)
C15 C16 1.378(7)
C15 H14 0.87(4)
C16 C17 1.343(7)
C16 H15 0.86(5)
C17 C18 1.369(7)
C17 H16 0.93(5)
C18 C19 1.372(8)
C18 H17 0.95(5)
C19 H18 0.85(5)

loop_
_geom_torsion_atom_site_label_1
_geom_torsion_atom_site_label_2
_geom_torsion_atom_site_label_3
_geom_torsion_atom_site_label_4
_geom_torsion
C4 S C1 C2 -10.9(3)
C4 S C1 C5 -135.0(3)
C5 C1 C2 F2 -76.1(4)
S C1 C2 F2 160.5(2)
C5 C1 C2 F1 40.7(4)
S C1 C2 F1 -82.7(3)
C5 C1 C2 C3 158.7(3)
S C1 C2 C3 35.3(3)
C13 O1 C3 C4 -140.0(5)
C13 O1 C3 C2 106.1(5)
F2 C2 C3 O1 -54.7(5)
F1 C2 C3 O1 -170.7(4)
C1 C2 C3 O1 69.3(4)
F2 C2 C3 C4 -172.0(3)
F1 C2 C3 C4 72.0(5)
C1 C2 C3 C4 -48.0(4)
O1 C3 C4 S -78.2(4)
C2 C3 C4 S 37.8(4)
C1 S C4 C3 -16.0(3)
C6 O2 C5 C1 -167.0(3)
C2 C1 C5 O2 -178.1(3)
S C1 C5 O2 -58.4(4)
C5 O2 C6 O3 3.0(5)
C5 O2 C6 C7 -179.3(3)
O3 C6 C7 C12 -172.8(4)
O2 C6 C7 C12 9.6(5)
O3 C6 C7 C8 7.9(6)
O2 C6 C7 C8 -169.7(3)
C12 C7 C8 C9 -0.9(6)
C6 C7 C8 C9 178.4(4)
C7 C8 C9 C10 0.9(7)
C8 C9 C10 C11 0.2(8)
C9 C10 C11 C12 -1.1(8)
C10 C11 C12 C7 1.1(8)
C8 C7 C12 C11 -0.1(6)
C6 C7 C12 C11 -179.3(4)
C3 O1 C13 C14 171.4(4)
O1 C13 C14 C15 -46.5(7)
O1 C13 C14 C19 135.1(5)
C19 C14 C15 C16 0.5(8)
C13 C14 C15 C16 -178.0(5)
C14 C15 C16 C17 -1.2(9)
C15 C16 C17 C18 1.9(8)
C16 C17 C18 C19 -1.9(8)
C15 C14 C19 C18 -0.5(7)
C13 C14 C19 C18 178.0(5)
C17 C18 C19 C14 1.3(7)

loop_
_cod_related_entry_id
_cod_related_entry_database
_cod_related_entry_code
1 ChemSpider 9351061
